data_1513397
loop_
_publ_author_name
'Cao, Ming-Ming'
'Huang, Sheng-Dian'
'Di, Ying-Tong'
'Yuan, Chun-Mao'
'Zuo, Guo-Ying'
'Gu, Yu-Cheng'
'Zhang, Yu'
'Hao, Xiao-Jiang'

_publ_section_title
;
 Myrifabine, the First Dimeric Myrioneuron Alkaloid from Myrioneuron
 faberi.
;
_journal_issue 2
_journal_name_full 'Organic letters'
_journal_page_first 528
_journal_page_last 531
_journal_paper_doi 10.1021/ol403408m
_journal_volume 16
_journal_year 2014
_chemical_absolute_configuration unk
_chemical_formula_moiety 'C35 H55 N5'
_chemical_formula_sum 'C35 H55 N5'
_chemical_formula_weight 545.84
_chemical_name_systematic
; 
 ? 
;
_space_group_IT_number 19
_symmetry_cell_setting orthorhombic
_symmetry_space_group_name_Hall 'P 2ac 2ab'
_symmetry_space_group_name_H-M 'P 21 21 21'
_atom_sites_solution_hydrogens geom
_atom_sites_solution_primary direct
_atom_sites_solution_secondary difmap
_audit_creation_method SHELXL-97
_cell_angle_alpha 90.00
_cell_angle_beta 90.00
_cell_angle_gamma 90.00
_cell_formula_units_Z 4
_cell_length_a 9.2966(5)
_cell_length_b 12.0684(7)
_cell_length_c 27.4671(16)
_cell_measurement_reflns_used 9912
_cell_measurement_temperature 100(2)
_cell_measurement_theta_max 67.80
_cell_measurement_theta_min 5.75
_cell_volume 3081.7(3)
_computing_cell_refinement 'Bruker SAINT'
_computing_data_collection 'Bruker APEX2'
_computing_data_reduction 'Bruker SAINT'
_computing_molecular_graphics 'Bruker SHELXTL'
_computing_publication_material 'Bruker SHELXTL'
_computing_structure_refinement 'SHELXL-97 (Sheldrick, 2008)'
_computing_structure_solution 'SHELXS-97 (Sheldrick, 2008)'
_diffrn_ambient_temperature 100(2)
_diffrn_measured_fraction_theta_full 0.976
_diffrn_measured_fraction_theta_max 0.976
_diffrn_measurement_device_type 'Bruker APEX-II CCD'
_diffrn_measurement_method '\f and \w scans'
_diffrn_radiation_monochromator graphite
_diffrn_radiation_source 'fine-focus sealed tube'
_diffrn_radiation_type CuK\a
_diffrn_radiation_wavelength 1.54178
_diffrn_reflns_av_R_equivalents 0.0568
_diffrn_reflns_av_sigmaI/netI 0.0440
_diffrn_reflns_limit_h_max 11
_diffrn_reflns_limit_h_min -10
_diffrn_reflns_limit_k_max 14
_diffrn_reflns_limit_k_min -14
_diffrn_reflns_limit_l_max 28
_diffrn_reflns_limit_l_min -32
_diffrn_reflns_number 24438
_diffrn_reflns_theta_full 68.52
_diffrn_reflns_theta_max 68.52
_diffrn_reflns_theta_min 3.22
_exptl_absorpt_coefficient_mu 0.525
_exptl_absorpt_correction_T_max 0.9207
_exptl_absorpt_correction_T_min 0.5907
_exptl_absorpt_correction_type multi-scan
_exptl_absorpt_process_details sadabs
_exptl_crystal_colour colourless
_exptl_crystal_density_diffrn 1.176
_exptl_crystal_density_method 'not measured'
_exptl_crystal_description prism
_exptl_crystal_F_000 1200
_exptl_crystal_size_max 1.12
_exptl_crystal_size_mid 0.20
_exptl_crystal_size_min 0.16
_refine_diff_density_max 0.254
_refine_diff_density_min -0.216
_refine_diff_density_rms 0.051
_refine_ls_abs_structure_details 'Flack H D (1983), Acta Cryst. A39, 876-881'
_refine_ls_abs_structure_Flack 0.0(4)
_refine_ls_extinction_method none
_refine_ls_goodness_of_fit_ref 1.060
_refine_ls_hydrogen_treatment constr
_refine_ls_matrix_type full
_refine_ls_number_parameters 361
_refine_ls_number_reflns 5392
_refine_ls_number_restraints 0
_refine_ls_restrained_S_all 1.060
_refine_ls_R_factor_all 0.0434
_refine_ls_R_factor_gt 0.0420
_refine_ls_shift/su_max 0.001
_refine_ls_shift/su_mean 0.000
_refine_ls_structure_factor_coef Fsqd
_refine_ls_weighting_details 'calc w=1/[\s^2^(Fo^2^)+(0.0623P)^2^+1.0307P] where P=(Fo^2^+2Fc^2^)/3'
_refine_ls_weighting_scheme calc
_refine_ls_wR_factor_gt 0.1127
_refine_ls_wR_factor_ref 0.1138
_reflns_number_gt 5184
_reflns_number_total 5392
_reflns_threshold_expression >2sigma(I)
_cod_data_source_file ol403408m_si_002.cif
_cod_data_source_block cu_hm29_0m
_cod_depositor_comments
;
The following automatic conversions were performed:

'_symmetry_cell_setting' value 'Orthorhombic' changed to
'orthorhombic' according to
/usr/data/users/saulius/automatic-downloads/current/ACS/lib/dictionaries/cif_core.dic
dictionary named 'cif_core.dic' version 2.4.2 from 2011-04-26.

Automatic conversion script
Id: cif_fix_values 2281 2013-09-26 08:29:07Z andrius 
;
_cod_database_code 1513397

loop_
_symmetry_equiv_pos_as_xyz
'x, y, z'
'x+1/2, -y+1/2, -z'
'-x, y+1/2, -z+1/2'
'-x+1/2, -y, z+1/2'

loop_
_atom_site_label
_atom_site_type_symbol
_atom_site_fract_x
_atom_site_fract_y
_atom_site_fract_z
_atom_site_U_iso_or_equiv
_atom_site_adp_type
_atom_site_occupancy
_atom_site_symmetry_multiplicity
_atom_site_calc_flag
_atom_site_refinement_flags
C23 C 0.6309(2) 1.05872(17) 1.15517(7) 0.0250(4) Uani 1 1 d .
H23A H 0.5596 1.0292 1.1786 0.030 Uiso 1 1 calc R
H23B H 0.6408 1.1392 1.1612 0.030 Uiso 1 1 calc R
C4' C 0.1664(2) 1.05039(16) 0.89461(7) 0.0224(4) Uani 1 1 d .
H4'1 H 0.1648 1.1213 0.9127 0.027 Uiso 1 1 calc R
H4'2 H 0.0917 1.0015 0.9087 0.027 Uiso 1 1 calc R
N18 N 0.57776(16) 1.04122(13) 1.10546(5) 0.0209(3) Uani 1 1 d .
N1 N 0.37691(16) 1.07351(13) 1.05021(5) 0.0199(3) Uani 1 1 d .
N12 N 0.40917(16) 1.11468(13) 0.96553(5) 0.0197(3) Uani 1 1 d .
N12' N 0.29680(16) 0.76410(13) 0.78354(6) 0.0199(3) Uani 1 1 d .
C22 C 0.7749(2) 1.00279(18) 1.16387(7) 0.0269(4) Uani 1 1 d .
H22A H 0.8090 1.0204 1.1971 0.032 Uiso 1 1 calc R
H22B H 0.7630 0.9215 1.1615 0.032 Uiso 1 1 calc R
C2 C 0.43443(19) 1.09313(17) 1.09878(7) 0.0226(4) Uani 1 1 d .
H2 H 0.4459 1.1750 1.1030 0.027 Uiso 1 1 calc R
C13 C 0.47257(19) 1.12242(15) 1.01421(7) 0.0189(4) Uani 1 1 d .
H13 H 0.4782 1.2032 1.0221 0.023 Uiso 1 1 calc R
C11 C 0.37898(18) 0.99917(15) 0.95041(6) 0.0187(4) Uani 1 1 d .
H11 H 0.4714 0.9569 0.9495 0.022 Uiso 1 1 calc R
C3' C 0.31155(18) 0.99682(15) 0.90058(7) 0.0189(4) Uani 1 1 d .
C2' C 0.37890(19) 0.94986(15) 0.86314(6) 0.0190(4) Uani 1 1 d .
H2' H 0.4673 0.9133 0.8697 0.023 Uiso 1 1 calc R
N1' N 0.33063(16) 0.94977(13) 0.81502(5) 0.0186(3) Uani 1 1 d .
C13' C 0.38008(19) 0.86742(16) 0.78024(6) 0.0198(4) Uani 1 1 d .
H13' H 0.3644 0.8986 0.7469 0.024 Uiso 1 1 calc R
C14' C 0.54027(19) 0.84207(17) 0.78518(7) 0.0221(4) Uani 1 1 d .
H14A H 0.5960 0.9117 0.7825 0.027 Uiso 1 1 calc R
H14B H 0.5593 0.8096 0.8177 0.027 Uiso 1 1 calc R
C15' C 0.5891(2) 0.76129(17) 0.74577(7) 0.0263(4) Uani 1 1 d .
H15A H 0.5802 0.7966 0.7134 0.032 Uiso 1 1 calc R
H15B H 0.6913 0.7415 0.7509 0.032 Uiso 1 1 calc R
C16' C 0.4975(2) 0.65796(17) 0.74752(8) 0.0259(4) Uani 1 1 d .
H16A H 0.5157 0.6177 0.7783 0.031 Uiso 1 1 calc R
H16B H 0.5233 0.6085 0.7201 0.031 Uiso 1 1 calc R
C10 C 0.3443(2) 0.95669(15) 1.04011(7) 0.0200(4) Uani 1 1 d .
H10 H 0.4354 0.9127 1.0415 0.024 Uiso 1 1 calc R
C9 C 0.28058(19) 0.94781(15) 0.98899(7) 0.0198(4) Uani 1 1 d .
H9 H 0.1884 0.9905 0.9888 0.024 Uiso 1 1 calc R
C8 C 0.2442(2) 0.82676(16) 0.97747(7) 0.0251(4) Uani 1 1 d .
H8A H 0.1974 0.8227 0.9451 0.030 Uiso 1 1 calc R
H8B H 0.3342 0.7831 0.9759 0.030 Uiso 1 1 calc R
C7 C 0.1452(3) 0.77643(19) 1.01536(8) 0.0349(5) Uani 1 1 d .
H7A H 0.1319 0.6967 1.0083 0.042 Uiso 1 1 calc R
H7B H 0.0499 0.8127 1.0135 0.042 Uiso 1 1 calc R
C6 C 0.2056(3) 0.7898(2) 1.06662(8) 0.0368(5) Uani 1 1 d .
H6A H 0.2948 0.7455 1.0698 0.044 Uiso 1 1 calc R
H6B H 0.1351 0.7613 1.0905 0.044 Uiso 1 1 calc R
C5 C 0.2385(2) 0.91107(18) 1.07780(7) 0.0272(4) Uani 1 1 d .
H5 H 0.1466 0.9533 1.0741 0.033 Uiso 1 1 calc R
C4 C 0.2926(2) 0.93080(19) 1.12930(7) 0.0320(5) Uani 1 1 d .
H4A H 0.2191 0.9067 1.1531 0.038 Uiso 1 1 calc R
H4B H 0.3813 0.8873 1.1350 0.038 Uiso 1 1 calc R
C3 C 0.3236(2) 1.0532(2) 1.13573(7) 0.0298(5) Uani 1 1 d .
H3A H 0.3600 1.0667 1.1691 0.036 Uiso 1 1 calc R
H3B H 0.2334 1.0959 1.1316 0.036 Uiso 1 1 calc R
C17 C 0.4997(2) 1.17647(16) 0.93149(7) 0.0237(4) Uani 1 1 d .
H17A H 0.4969 1.2559 0.9404 0.028 Uiso 1 1 calc R
H17B H 0.4587 1.1692 0.8984 0.028 Uiso 1 1 calc R
C16 C 0.6565(2) 1.13861(18) 0.93025(7) 0.0255(4) Uani 1 1 d .
H16C H 0.7123 1.1877 0.9084 0.031 Uiso 1 1 calc R
H16D H 0.6619 1.0623 0.9172 0.031 Uiso 1 1 calc R
C15 C 0.7214(2) 1.14155(17) 0.98138(7) 0.0237(4) Uani 1 1 d .
H15C H 0.7307 1.2195 0.9922 0.028 Uiso 1 1 calc R
H15D H 0.8188 1.1085 0.9806 0.028 Uiso 1 1 calc R
C14 C 0.62720(18) 1.07758(15) 1.01762(6) 0.0177(4) Uani 1 1 d .
H14 H 0.6266 0.9977 1.0080 0.021 Uiso 1 1 calc R
C19 C 0.68190(19) 1.08646(15) 1.07006(7) 0.0199(4) Uani 1 1 d .
H19 H 0.6971 1.1666 1.0777 0.024 Uiso 1 1 calc R
C20 C 0.82576(19) 1.02655(17) 1.07590(7) 0.0255(4) Uani 1 1 d .
H20A H 0.8125 0.9467 1.0690 0.031 Uiso 1 1 calc R
H20B H 0.8955 1.0564 1.0520 0.031 Uiso 1 1 calc R
C21 C 0.8858(2) 1.04065(19) 1.12714(7) 0.0291(5) Uani 1 1 d .
H21A H 0.9747 0.9963 1.1308 0.035 Uiso 1 1 calc R
H21B H 0.9101 1.1194 1.1329 0.035 Uiso 1 1 calc R
C5' C 0.1319(2) 1.07229(15) 0.84095(7) 0.0216(4) Uani 1 1 d .
H5' H 0.1863 1.1398 0.8306 0.026 Uiso 1 1 calc R
C6' C -0.0292(2) 1.09485(17) 0.83271(8) 0.0266(4) Uani 1 1 d .
H6'1 H -0.0615 1.1528 0.8557 0.032 Uiso 1 1 calc R
H6'2 H -0.0432 1.1236 0.7993 0.032 Uiso 1 1 calc R
C7' C -0.1222(2) 0.99180(17) 0.83958(7) 0.0262(4) Uani 1 1 d .
H7'1 H -0.1179 0.9680 0.8741 0.031 Uiso 1 1 calc R
H7'2 H -0.2234 1.0099 0.8318 0.031 Uiso 1 1 calc R
C8' C -0.07170(19) 0.89718(18) 0.80704(7) 0.0248(4) Uani 1 1 d .
H8'1 H -0.0877 0.9173 0.7725 0.030 Uiso 1 1 calc R
H8'2 H -0.1292 0.8300 0.8142 0.030 Uiso 1 1 calc R
C9' C 0.08803(19) 0.87179(16) 0.81499(7) 0.0207(4) Uani 1 1 d .
H9' H 0.1016 0.8436 0.8489 0.025 Uiso 1 1 calc R
C10' C 0.17851(19) 0.97659(15) 0.80834(7) 0.0196(4) Uani 1 1 d .
H10' H 0.1661 1.0014 0.7739 0.024 Uiso 1 1 calc R
C17' C 0.3396(2) 0.68862(16) 0.74420(7) 0.0225(4) Uani 1 1 d .
H17C H 0.3208 0.7245 0.7124 0.027 Uiso 1 1 calc R
H17D H 0.2806 0.6204 0.7459 0.027 Uiso 1 1 calc R
C11' C 0.1418(2) 0.78501(16) 0.77941(7) 0.0205(4) Uani 1 1 d .
H11A H 0.0893 0.7149 0.7852 0.025 Uiso 1 1 calc R
H11B H 0.1200 0.8097 0.7458 0.025 Uiso 1 1 calc R

loop_
_atom_site_aniso_label
_atom_site_aniso_U_11
_atom_site_aniso_U_22
_atom_site_aniso_U_33
_atom_site_aniso_U_23
_atom_site_aniso_U_13
_atom_site_aniso_U_12
C23 0.0213(10) 0.0318(10) 0.0218(9) -0.0009(8) -0.0001(8) -0.0011(8)
C4' 0.0149(9) 0.0260(9) 0.0264(9) -0.0048(8) -0.0043(7) 0.0022(8)
N18 0.0147(7) 0.0264(8) 0.0215(8) -0.0008(7) -0.0014(6) 0.0001(6)
N1 0.0129(7) 0.0259(8) 0.0210(8) -0.0029(6) 0.0003(6) 0.0000(6)
N12 0.0165(7) 0.0209(8) 0.0218(8) -0.0021(6) -0.0025(6) -0.0003(6)
N12' 0.0143(7) 0.0226(8) 0.0227(8) -0.0030(6) 0.0011(6) 0.0002(6)
C22 0.0235(10) 0.0310(10) 0.0262(10) 0.0034(9) -0.0070(8) -0.0008(9)
C2 0.0156(9) 0.0267(10) 0.0253(10) -0.0052(8) -0.0015(8) 0.0023(8)
C13 0.0130(8) 0.0193(9) 0.0244(9) -0.0033(8) -0.0009(7) 0.0003(7)
C11 0.0124(8) 0.0209(9) 0.0227(9) -0.0031(7) -0.0018(7) 0.0017(7)
C3' 0.0132(8) 0.0211(8) 0.0225(9) -0.0020(7) -0.0006(7) 0.0004(7)
C2' 0.0133(8) 0.0192(9) 0.0244(9) 0.0011(7) -0.0020(7) -0.0008(7)
N1' 0.0140(7) 0.0218(7) 0.0200(7) -0.0013(6) -0.0008(6) -0.0012(6)
C13' 0.0179(9) 0.0227(9) 0.0188(8) -0.0022(7) 0.0018(7) -0.0021(7)
C14' 0.0149(9) 0.0271(10) 0.0245(9) -0.0049(8) 0.0037(7) -0.0031(8)
C15' 0.0219(10) 0.0314(11) 0.0255(10) -0.0042(8) 0.0057(8) 0.0006(8)
C16' 0.0216(9) 0.0270(10) 0.0289(10) -0.0054(8) 0.0041(7) 0.0012(8)
C10 0.0119(8) 0.0238(9) 0.0244(9) -0.0006(8) -0.0004(7) 0.0010(7)
C9 0.0113(8) 0.0226(9) 0.0253(9) -0.0025(8) -0.0017(7) 0.0021(7)
C8 0.0186(9) 0.0252(10) 0.0313(10) -0.0014(8) -0.0029(8) -0.0047(8)
C7 0.0263(11) 0.0354(12) 0.0428(13) -0.0012(10) -0.0021(9) -0.0112(10)
C6 0.0331(12) 0.0400(12) 0.0375(13) 0.0071(10) 0.0034(10) -0.0150(10)
C5 0.0159(9) 0.0370(11) 0.0288(10) 0.0024(9) 0.0026(8) -0.0027(8)
C4 0.0202(10) 0.0479(13) 0.0279(11) 0.0019(10) 0.0058(8) -0.0041(9)
C3 0.0187(10) 0.0498(13) 0.0210(10) -0.0063(9) 0.0017(7) 0.0027(9)
C17 0.0237(10) 0.0254(10) 0.0222(9) 0.0029(8) -0.0022(8) -0.0045(8)
C16 0.0196(9) 0.0338(11) 0.0231(9) 0.0012(8) 0.0016(8) -0.0070(8)
C15 0.0164(9) 0.0281(10) 0.0267(10) 0.0007(8) 0.0006(7) -0.0033(8)
C14 0.0111(8) 0.0185(9) 0.0234(9) -0.0021(7) -0.0002(7) -0.0011(7)
C19 0.0152(9) 0.0198(9) 0.0249(9) -0.0030(8) -0.0003(7) -0.0021(7)
C20 0.0143(9) 0.0345(11) 0.0277(10) 0.0000(9) -0.0005(7) -0.0003(8)
C21 0.0186(10) 0.0378(12) 0.0308(10) 0.0023(9) -0.0054(8) 0.0019(8)
C5' 0.0162(9) 0.0215(9) 0.0271(9) -0.0019(8) -0.0031(7) 0.0015(7)
C6' 0.0198(10) 0.0293(10) 0.0305(10) -0.0009(8) -0.0057(8) 0.0095(8)
C7' 0.0145(9) 0.0340(10) 0.0300(10) -0.0032(9) -0.0045(7) 0.0044(8)
C8' 0.0154(9) 0.0318(11) 0.0272(10) -0.0037(8) -0.0037(7) -0.0007(8)
C9' 0.0144(9) 0.0264(10) 0.0212(9) -0.0001(8) -0.0024(7) -0.0014(7)
C10' 0.0163(9) 0.0229(9) 0.0196(9) 0.0003(7) -0.0034(7) 0.0008(7)
C17' 0.0232(10) 0.0228(9) 0.0213(9) -0.0032(7) 0.0001(8) -0.0009(8)
C11' 0.0151(9) 0.0230(9) 0.0234(9) -0.0021(7) -0.0029(7) -0.0014(7)

loop_
_atom_type_symbol
_atom_type_description
_atom_type_scat_dispersion_real
_atom_type_scat_dispersion_imag
_atom_type_scat_source
C C 0.0181 0.0091 'International Tables Vol C Tables 4.2.6.8 and 6.1.1.4'
H H 0.0000 0.0000 'International Tables Vol C Tables 4.2.6.8 and 6.1.1.4'
N N 0.0311 0.0180 'International Tables Vol C Tables 4.2.6.8 and 6.1.1.4'

loop_
_geom_angle_atom_site_label_1
_geom_angle_atom_site_label_2
_geom_angle_atom_site_label_3
_geom_angle
N18 C23 C22 112.29(16)
N18 C23 H23A 109.1
C22 C23 H23A 109.1
N18 C23 H23B 109.1
C22 C23 H23B 109.1
H23A C23 H23B 107.9
C3' C4' C5' 111.53(15)
C3' C4' H4'1 109.3
C5' C4' H4'1 109.3
C3' C4' H4'2 109.3
C5' C4' H4'2 109.3
H4'1 C4' H4'2 108.0
C23 N18 C19 109.80(15)
C23 N18 C2 110.88(14)
C19 N18 C2 110.57(14)
C13 N1 C2 109.40(14)
C13 N1 C10 112.78(14)
C2 N1 C10 113.87(15)
C17 N12 C13 108.63(14)
C17 N12 C11 114.19(15)
C13 N12 C11 113.09(14)
C11' N12' C17' 108.40(14)
C11' N12' C13' 111.50(14)
C17' N12' C13' 109.77(14)
C21 C22 C23 111.20(16)
C21 C22 H22A 109.4
C23 C22 H22A 109.4
C21 C22 H22B 109.4
C23 C22 H22B 109.4
H22A C22 H22B 108.0
N1 C2 N18 111.97(14)
N1 C2 C3 108.07(15)
N18 C2 C3 113.05(16)
N1 C2 H2 107.8
N18 C2 H2 107.8
C3 C2 H2 107.8
N1 C13 N12 110.41(14)
N1 C13 C14 112.76(15)
N12 C13 C14 114.16(15)
N1 C13 H13 106.3
N12 C13 H13 106.3
C14 C13 H13 106.3
N12 C11 C3' 110.57(15)
N12 C11 C9 107.47(14)
C3' C11 C9 111.88(15)
N12 C11 H11 109.0
C3' C11 H11 109.0
C9 C11 H11 109.0
C2' C3' C4' 121.37(16)
C2' C3' C11 120.97(16)
C4' C3' C11 117.66(15)
C3' C2' N1' 125.51(17)
C3' C2' H2' 117.2
N1' C2' H2' 117.2
C2' N1' C13' 121.42(15)
C2' N1' C10' 115.43(14)
C13' N1' C10' 112.02(14)
N1' C13' N12' 111.90(14)
N1' C13' C14' 112.79(15)
N12' C13' C14' 109.77(15)
N1' C13' H13' 107.4
N12' C13' H13' 107.4
C14' C13' H13' 107.4
C15' C14' C13' 110.80(16)
C15' C14' H14A 109.5
C13' C14' H14A 109.5
C15' C14' H14B 109.5
C13' C14' H14B 109.5
H14A C14' H14B 108.1
C16' C15' C14' 109.72(16)
C16' C15' H15A 109.7
C14' C15' H15A 109.7
C16' C15' H15B 109.7
C14' C15' H15B 109.7
H15A C15' H15B 108.2
C15' C16' C17' 110.01(17)
C15' C16' H16A 109.7
C17' C16' H16A 109.7
C15' C16' H16B 109.7
C17' C16' H16B 109.7
H16A C16' H16B 108.2
N1 C10 C9 108.71(15)
N1 C10 C5 110.50(15)
C9 C10 C5 110.30(15)
N1 C10 H10 109.1
C9 C10 H10 109.1
C5 C10 H10 109.1
C10 C9 C11 112.07(15)
C10 C9 C8 110.01(15)
C11 C9 C8 112.03(15)
C10 C9 H9 107.5
C11 C9 H9 107.5
C8 C9 H9 107.5
C7 C8 C9 111.98(17)
C7 C8 H8A 109.2
C9 C8 H8A 109.2
C7 C8 H8B 109.2
C9 C8 H8B 109.2
H8A C8 H8B 107.9
C8 C7 C6 111.60(18)
C8 C7 H7A 109.3
C6 C7 H7A 109.3
C8 C7 H7B 109.3
C6 C7 H7B 109.3
H7A C7 H7B 108.0
C7 C6 C5 111.17(18)
C7 C6 H6A 109.4
C5 C6 H6A 109.4
C7 C6 H6B 109.4
C5 C6 H6B 109.4
H6A C6 H6B 108.0
C4 C5 C6 113.82(18)
C4 C5 C10 111.11(16)
C6 C5 C10 109.72(17)
C4 C5 H5 107.3
C6 C5 H5 107.3
C10 C5 H5 107.3
C3 C4 C5 108.91(18)
C3 C4 H4A 109.9
C5 C4 H4A 109.9
C3 C4 H4B 109.9
C5 C4 H4B 109.9
H4A C4 H4B 108.3
C4 C3 C2 111.02(17)
C4 C3 H3A 109.4
C2 C3 H3A 109.4
C4 C3 H3B 109.4
C2 C3 H3B 109.4
H3A C3 H3B 108.0
N12 C17 C16 114.27(16)
N12 C17 H17A 108.7
C16 C17 H17A 108.7
N12 C17 H17B 108.7
C16 C17 H17B 108.7
H17A C17 H17B 107.6
C17 C16 C15 110.43(16)
C17 C16 H16C 109.6
C15 C16 H16C 109.6
C17 C16 H16D 109.6
C15 C16 H16D 109.6
H16C C16 H16D 108.1
C16 C15 C14 111.04(15)
C16 C15 H15C 109.4
C14 C15 H15C 109.4
C16 C15 H15D 109.4
C14 C15 H15D 109.4
H15C C15 H15D 108.0
C19 C14 C15 112.68(14)
C19 C14 C13 110.06(14)
C15 C14 C13 108.46(15)
C19 C14 H14 108.5
C15 C14 H14 108.5
C13 C14 H14 108.5
N18 C19 C20 109.24(15)
N18 C19 C14 112.07(14)
C20 C19 C14 110.86(15)
N18 C19 H19 108.2
C20 C19 H19 108.2
C14 C19 H19 108.2
C21 C20 C19 111.38(16)
C21 C20 H20A 109.4
C19 C20 H20A 109.4
C21 C20 H20B 109.4
C19 C20 H20B 109.4
H20A C20 H20B 108.0
C22 C21 C20 109.43(16)
C22 C21 H21A 109.8
C20 C21 H21A 109.8
C22 C21 H21B 109.8
C20 C21 H21B 109.8
H21A C21 H21B 108.2
C10' C5' C4' 112.02(15)
C10' C5' C6' 108.93(15)
C4' C5' C6' 112.09(16)
C10' C5' H5' 107.9
C4' C5' H5' 107.9
C6' C5' H5' 107.9
C7' C6' C5' 112.87(16)
C7' C6' H6'1 109.0
C5' C6' H6'1 109.0
C7' C6' H6'2 109.0
C5' C6' H6'2 109.0
H6'1 C6' H6'2 107.8
C8' C7' C6' 111.34(16)
C8' C7' H7'1 109.4
C6' C7' H7'1 109.4
C8' C7' H7'2 109.4
C6' C7' H7'2 109.4
H7'1 C7' H7'2 108.0
C7' C8' C9' 111.39(15)
C7' C8' H8'1 109.4
C9' C8' H8'1 109.4
C7' C8' H8'2 109.4
C9' C8' H8'2 109.4
H8'1 C8' H8'2 108.0
C11' C9' C10' 108.22(15)
C11' C9' C8' 111.44(15)
C10' C9' C8' 110.53(16)
C11' C9' H9' 108.9
C10' C9' H9' 108.9
C8' C9' H9' 108.9
N1' C10' C5' 111.66(15)
N1' C10' C9' 109.50(15)
C5' C10' C9' 113.57(15)
N1' C10' H10' 107.3
C5' C10' H10' 107.3
C9' C10' H10' 107.3
N12' C17' C16' 111.67(16)
N12' C17' H17C 109.3
C16' C17' H17C 109.3
N12' C17' H17D 109.3
C16' C17' H17D 109.3
H17C C17' H17D 107.9
N12' C11' C9' 113.10(15)
N12' C11' H11A 109.0
C9' C11' H11A 109.0
N12' C11' H11B 109.0
C9' C11' H11B 109.0
H11A C11' H11B 107.8

loop_
_geom_bond_atom_site_label_1
_geom_bond_atom_site_label_2
_geom_bond_distance
C23 N18 1.467(2)
C23 C22 1.518(3)
C23 H23A 0.9900
C23 H23B 0.9900
C4' C3' 1.505(2)
C4' C5' 1.532(3)
C4' H4'1 0.9900
C4' H4'2 0.9900
N18 C19 1.477(2)
N18 C2 1.484(2)
N1 C13 1.455(2)
N1 C2 1.457(2)
N1 C10 1.468(2)
N12 C17 1.462(2)
N12 C13 1.464(2)
N12 C11 1.481(2)
N12' C11' 1.467(2)
N12' C17' 1.468(2)
N12' C13' 1.470(2)
C22 C21 1.513(3)
C22 H22A 0.9900
C22 H22B 0.9900
C2 C3 1.524(3)
C2 H2 1.0000
C13 C14 1.539(2)
C13 H13 1.0000
C11 C3' 1.506(2)
C11 C9 1.531(3)
C11 H11 1.0000
C3' C2' 1.331(3)
C2' N1' 1.396(2)
C2' H2' 0.9500
N1' C13' 1.453(2)
N1' C10' 1.462(2)
C13' C14' 1.526(3)
C13' H13' 1.0000
C14' C15' 1.526(3)
C14' H14A 0.9900
C14' H14B 0.9900
C15' C16' 1.511(3)
C15' H15A 0.9900
C15' H15B 0.9900
C16' C17' 1.517(3)
C16' H16A 0.9900
C16' H16B 0.9900
C10 C9 1.528(2)
C10 C5 1.531(3)
C10 H10 1.0000
C9 C8 1.533(3)
C9 H9 1.0000
C8 C7 1.516(3)
C8 H8A 0.9900
C8 H8B 0.9900
C7 C6 1.524(3)
C7 H7A 0.9900
C7 H7B 0.9900
C6 C5 1.526(3)
C6 H6A 0.9900
C6 H6B 0.9900
C5 C4 1.520(3)
C5 H5 1.0000
C4 C3 1.516(3)
C4 H4A 0.9900
C4 H4B 0.9900
C3 H3A 0.9900
C3 H3B 0.9900
C17 C16 1.527(3)
C17 H17A 0.9900
C17 H17B 0.9900
C16 C15 1.529(3)
C16 H16C 0.9900
C16 H16D 0.9900
C15 C14 1.534(3)
C15 H15C 0.9900
C15 H15D 0.9900
C14 C19 1.531(2)
C14 H14 1.0000
C19 C20 1.529(2)
C19 H19 1.0000
C20 C21 1.523(3)
C20 H20A 0.9900
C20 H20B 0.9900
C21 H21A 0.9900
C21 H21B 0.9900
C5' C10' 1.524(3)
C5' C6' 1.539(3)
C5' H5' 1.0000
C6' C7' 1.526(3)
C6' H6'1 0.9900
C6' H6'2 0.9900
C7' C8' 1.524(3)
C7' H7'1 0.9900
C7' H7'2 0.9900
C8' C9' 1.532(2)
C8' H8'1 0.9900
C8' H8'2 0.9900
C9' C11' 1.517(3)
C9' C10' 1.530(3)
C9' H9' 1.0000
C10' H10' 1.0000
C17' H17C 0.9900
C17' H17D 0.9900
C11' H11A 0.9900
C11' H11B 0.9900

loop_
_geom_torsion_atom_site_label_1
_geom_torsion_atom_site_label_2
_geom_torsion_atom_site_label_3
_geom_torsion_atom_site_label_4
_geom_torsion
C22 C23 N18 C19 -59.7(2)
C22 C23 N18 C2 177.78(16)
N18 C23 C22 C21 55.8(2)
C13 N1 C2 N18 -61.5(2)
C10 N1 C2 N18 65.75(19)
C13 N1 C2 C3 173.39(15)
C10 N1 C2 C3 -59.4(2)
C23 N18 C2 N1 -177.93(15)
C19 N18 C2 N1 60.0(2)
C23 N18 C2 C3 -55.6(2)
C19 N18 C2 C3 -177.60(15)
C2 N1 C13 N12 -173.69(14)
C10 N1 C13 N12 58.49(19)
C2 N1 C13 C14 57.29(19)
C10 N1 C13 C14 -70.54(18)
C17 N12 C13 N1 173.12(14)
C11 N12 C13 N1 -59.02(19)
C17 N12 C13 C14 -58.61(19)
C11 N12 C13 C14 69.25(19)
C17 N12 C11 C3' -56.15(18)
C13 N12 C11 C3' 178.95(14)
C17 N12 C11 C9 -178.53(15)
C13 N12 C11 C9 56.57(18)
C5' C4' C3' C2' -16.2(3)
C5' C4' C3' C11 163.15(16)
N12 C11 C3' C2' 115.65(19)
C9 C11 C3' C2' -124.60(18)
N12 C11 C3' C4' -63.7(2)
C9 C11 C3' C4' 56.0(2)
C4' C3' C2' N1' 4.0(3)
C11 C3' C2' N1' -175.40(16)
C3' C2' N1' C13' -158.29(18)
C3' C2' N1' C10' -17.3(3)
C2' N1' C13' N12' 84.00(19)
C10' N1' C13' N12' -58.18(19)
C2' N1' C13' C14' -40.4(2)
C10' N1' C13' C14' 177.47(15)
C11' N12' C13' N1' 53.45(19)
C17' N12' C13' N1' 173.58(15)
C11' N12' C13' C14' 179.48(15)
C17' N12' C13' C14' -60.39(18)
N1' C13' C14' C15' -176.15(16)
N12' C13' C14' C15' 58.3(2)
C13' C14' C15' C16' -55.3(2)
C14' C15' C16' C17' 54.3(2)
C13 N1 C10 C9 -56.41(18)
C2 N1 C10 C9 178.16(14)
C13 N1 C10 C5 -177.58(15)
C2 N1 C10 C5 56.99(19)
N1 C10 C9 C11 55.13(19)
C5 C10 C9 C11 176.43(15)
N1 C10 C9 C8 -179.53(15)
C5 C10 C9 C8 -58.2(2)
N12 C11 C9 C10 -54.78(18)
C3' C11 C9 C10 -176.33(15)
N12 C11 C9 C8 -179.00(14)
C3' C11 C9 C8 59.4(2)
C10 C9 C8 C7 55.4(2)
C11 C9 C8 C7 -179.28(16)
C9 C8 C7 C6 -53.7(2)
C8 C7 C6 C5 54.7(3)
C7 C6 C5 C4 177.30(17)
C7 C6 C5 C10 -57.5(2)
N1 C10 C5 C4 -53.4(2)
C9 C10 C5 C4 -173.67(16)
N1 C10 C5 C6 179.81(16)
C9 C10 C5 C6 59.6(2)
C6 C5 C4 C3 179.11(18)
C10 C5 C4 C3 54.7(2)
C5 C4 C3 C2 -58.4(2)
N1 C2 C3 C4 59.8(2)
N18 C2 C3 C4 -64.7(2)
C13 N12 C17 C16 56.6(2)
C11 N12 C17 C16 -70.7(2)
N12 C17 C16 C15 -54.9(2)
C17 C16 C15 C14 52.4(2)
C16 C15 C14 C19 -175.30(15)
C16 C15 C14 C13 -53.2(2)
N1 C13 C14 C19 -51.38(19)
N12 C13 C14 C19 -178.45(15)
N1 C13 C14 C15 -175.07(14)
N12 C13 C14 C15 57.87(19)
C23 N18 C19 C20 60.63(19)
C2 N18 C19 C20 -176.70(14)
C23 N18 C19 C14 -176.11(15)
C2 N18 C19 C14 -53.44(19)
C15 C14 C19 N18 170.19(15)
C13 C14 C19 N18 49.00(19)
C15 C14 C19 C20 -67.5(2)
C13 C14 C19 C20 171.35(14)
N18 C19 C20 C21 -59.5(2)
C14 C19 C20 C21 176.57(16)
C23 C22 C21 C20 -52.2(2)
C19 C20 C21 C22 54.9(2)
C3' C4' C5' C10' 40.7(2)
C3' C4' C5' C6' 163.48(16)
C10' C5' C6' C7' 54.2(2)
C4' C5' C6' C7' -70.3(2)
C5' C6' C7' C8' -55.4(2)
C6' C7' C8' C9' 54.7(2)
C7' C8' C9' C11' -174.75(16)
C7' C8' C9' C10' -54.4(2)
C2' N1' C10' C5' 42.0(2)
C13' N1' C10' C5' -173.44(15)
C2' N1' C10' C9' -84.68(19)
C13' N1' C10' C9' 59.90(19)
C4' C5' C10' N1' -54.5(2)
C6' C5' C10' N1' -179.10(15)
C4' C5' C10' C9' 69.9(2)
C6' C5' C10' C9' -54.7(2)
C11' C9' C10' N1' -56.44(19)
C8' C9' C10' N1' -178.73(14)
C11' C9' C10' C5' 177.99(15)
C8' C9' C10' C5' 55.7(2)
C11' N12' C17' C16' -176.99(16)
C13' N12' C17' C16' 61.0(2)
C15' C16' C17' N12' -58.0(2)
C17' N12' C11' C9' -173.85(15)
C13' N12' C11' C9' -52.9(2)
C10' C9' C11' N12' 54.2(2)
C8' C9' C11' N12' 175.92(16)
